data_7028136
loop_
_publ_author_name
'Drew, Michael G. B.'
'Hudson, Michael J.'
'Iveson, Peter B.'
'Russell, Mark L.'
'Liljenzin, Jan-Olov'
'Sklberg, Mats'
'Spjuth, Lena'
'Madic, Charles'

_publ_section_title
;
 Theoretical and experimental studies of the protonated terpyridine
 cation. Ab initio quantum mechanics calculations, and crystal structures
 of two different ion pairs formed between protonated terpyridine cations
 and nitratolanthanate(III) anions&#x200A;&#x2020;
;
_journal_issue 18
_journal_name_full 'Journal of the Chemical Society, Dalton Transactions'
_journal_page_first 2973
_journal_paper_doi 10.1039/a802458h
_journal_year 1998
_chemical_formula_sum 'C45 H39 La2 N21 O39'
_chemical_formula_weight 1775.79
_chemical_name_systematic
; 
 ? 
;
_space_group_IT_number 4
_symmetry_space_group_name_Hall 'P 2yb'
_symmetry_space_group_name_H-M 'P 1 21 1'
_atom_sites_solution_hydrogens geom
_atom_sites_solution_primary direct
_atom_sites_solution_secondary difmap
_audit_creation_method SHELXL-97
_cell_angle_alpha 90.00
_cell_angle_beta 104.763(10)
_cell_angle_gamma 90.00
_cell_formula_units_Z 2
_cell_length_a 10.826(9)
_cell_length_b 30.00(3)
_cell_length_c 11.140(14)
_cell_measurement_temperature 293(2)
_cell_volume 3499(6)
_computing_structure_refinement 'SHELXL-97 (Sheldrick, 1997)'
_computing_structure_solution 'SHELXS-97 (Sheldrick, 1990)'
_diffrn_ambient_temperature 293(2)
_diffrn_radiation_monochromator graphite
_diffrn_radiation_source 'fine-focus sealed tube'
_diffrn_radiation_type MoK\a
_diffrn_radiation_wavelength 0.71073
_diffrn_reflns_av_R_equivalents 0.0474
_diffrn_reflns_av_sigmaI/netI 0.0278
_diffrn_reflns_limit_h_max 11
_diffrn_reflns_limit_h_min 0
_diffrn_reflns_limit_k_max 35
_diffrn_reflns_limit_k_min -35
_diffrn_reflns_limit_l_max 12
_diffrn_reflns_limit_l_min -13
_diffrn_reflns_number 8751
_diffrn_reflns_theta_max 25.07
_diffrn_reflns_theta_min 2.82
_exptl_absorpt_coefficient_mu 1.316
_exptl_crystal_density_diffrn 1.686
_exptl_crystal_density_method 'not measured'
_exptl_crystal_F_000 1764
_refine_diff_density_max 0.833
_refine_diff_density_min -0.966
_refine_diff_density_rms 0.159
_refine_ls_abs_structure_details 'Flack H D (1983), Acta Cryst. A39, 876-881'
_refine_ls_abs_structure_Flack 0.41(3)
_refine_ls_extinction_coef 0.0099(9)
_refine_ls_extinction_expression Fc^*^=kFc[1+0.001xFc^2^\l^3^/sin(2\q)]^-1/4^
_refine_ls_extinction_method SHELXL
_refine_ls_goodness_of_fit_ref 1.041
_refine_ls_hydrogen_treatment mixed
_refine_ls_matrix_type full
_refine_ls_number_parameters 965
_refine_ls_number_reflns 8570
_refine_ls_number_restraints 1
_refine_ls_restrained_S_all 1.041
_refine_ls_R_factor_all 0.0657
_refine_ls_R_factor_gt 0.0582
_refine_ls_shift/su_max 0.007
_refine_ls_shift/su_mean 0.000
_refine_ls_structure_factor_coef Fsqd
_refine_ls_weighting_details 'w=1/[\s^2^(Fo^2^)+(0.1054P)^2^+37.1719P] where P=(Fo^2^+2Fc^2^)/3'
_refine_ls_weighting_scheme calc
_refine_ls_wR_factor_gt 0.1779
_refine_ls_wR_factor_ref 0.1901
_reflns_number_gt 8092
_reflns_number_total 8570
_reflns_threshold_expression >2sigma(I)
_cod_data_source_file h802458sup1.cif
_cod_data_source_block xabs
_cod_depositor_comments
;
The following automatic conversions were performed:

'_refine_ls_weighting_scheme' value 'calc
w=1/[\s^2^(Fo^2^)+(0.1054P)^2^+37.1719P] where P=(Fo^2^+2Fc^2^)/3'
was changed to 'calc'. New tag '_refine_ls_weighting_details' was
created. The value of the new tag was set to
'w=1/[\s^2^(Fo^2^)+(0.1054P)^2^+37.1719P] where P=(Fo^2^+2Fc^2^)/3'.

Automatic conversion script
Id: cif_fix_values 3143 2015-03-26 13:38:13Z robertas 
;
_cod_original_cell_volume 3498(6)
_cod_database_code 7028136

loop_
_symmetry_equiv_pos_as_xyz
'x, y, z'
'-x, y+1/2, -z'

loop_
_atom_site_label
_atom_site_type_symbol
_atom_site_fract_x
_atom_site_fract_y
_atom_site_fract_z
_atom_site_U_iso_or_equiv
_atom_site_adp_type
_atom_site_occupancy
_atom_site_calc_flag
_atom_site_refinement_flags
La1 La 0.51046(7) 0.87048(2) 0.42325(7) 0.0348(3) Uani 1 d .
N11 N 0.7079(14) 0.7968(5) 0.4393(13) 0.053(4) Uani 1 d .
O12 O 0.7906(16) 0.7688(6) 0.4421(19) 0.097(6) Uani 1 d .
O13 O 0.7052(11) 0.8209(4) 0.5310(10) 0.049(3) Uani 1 d .
O14 O 0.6252(14) 0.8028(4) 0.3403(12) 0.060(3) Uani 1 d .
N15 N 0.2229(14) 0.9019(6) 0.3773(14) 0.055(4) Uani 1 d .
O16 O 0.2997(13) 0.9231(5) 0.3267(12) 0.058(3) Uani 1 d .
O17 O 0.1087(15) 0.9139(7) 0.3585(17) 0.091(5) Uani 1 d .
O18 O 0.2640(10) 0.8684(5) 0.4408(10) 0.056(3) Uani 1 d .
N21 N 0.6009(13) 0.9416(4) 0.6328(12) 0.043(3) Uani 1 d .
O22 O 0.6750(11) 0.9131(3) 0.6056(10) 0.046(3) Uani 1 d .
O23 O 0.6407(15) 0.9711(5) 0.7122(14) 0.074(4) Uani 1 d .
O24 O 0.4824(11) 0.9384(4) 0.5779(11) 0.051(3) Uani 1 d .
N25 N 0.6912(16) 0.9374(5) 0.3406(13) 0.055(4) Uani 1 d .
O26 O 0.5813(12) 0.9495(4) 0.3497(10) 0.048(3) Uani 1 d .
O27 O 0.7197(13) 0.8964(4) 0.3514(15) 0.067(4) Uani 1 d .
O28 O 0.7665(19) 0.9658(6) 0.3145(16) 0.093(6) Uani 1 d .
N31 N 0.4534(16) 0.8045(5) 0.6176(17) 0.060(4) Uani 1 d .
O34 O 0.435(2) 0.7781(6) 0.6947(16) 0.101(6) Uani 1 d .
O32 O 0.4358(12) 0.7943(4) 0.5025(11) 0.049(3) Uani 1 d .
O33 O 0.4913(12) 0.8439(4) 0.6469(9) 0.050(3) Uani 1 d .
N35 N 0.3903(15) 0.8482(5) 0.1453(13) 0.050(3) Uani 1 d .
O36 O 0.3468(12) 0.8291(4) 0.2262(11) 0.054(3) Uani 1 d .
O37 O 0.4703(11) 0.8783(4) 0.1774(10) 0.051(3) Uani 1 d .
O38 O 0.350(2) 0.8384(5) 0.0283(13) 0.091(6) Uani 1 d .
La2 La 0.95188(7) 1.12966(2) 0.19056(7) 0.0309(2) Uani 1 d .
O41 O 0.9433(11) 1.1732(3) -0.0238(9) 0.041(2) Uani 1 d .
N42 N 0.9139(13) 1.1414(4) -0.0997(9) 0.038(3) Uani 1 d .
O43 O 0.8795(12) 1.1057(4) -0.0540(11) 0.051(3) Uani 1 d .
O44 O 0.9176(16) 1.1445(5) -0.2062(10) 0.073(4) Uani 1 d .
O45 O 0.7642(11) 1.1472(4) 0.2945(10) 0.045(3) Uani 1 d .
N46 N 0.6759(12) 1.1543(4) 0.1937(12) 0.040(3) Uani 1 d .
O47 O 0.7082(10) 1.1559(4) 0.0910(9) 0.042(2) Uani 1 d .
O48 O 0.5637(12) 1.1573(6) 0.1992(12) 0.072(4) Uani 1 d .
N51 N 1.0330(13) 1.1174(4) 0.4787(11) 0.039(3) Uani 1 d .
O52 O 1.0458(10) 1.1543(3) 0.4261(9) 0.038(2) Uani 1 d .
O53 O 0.9776(10) 1.0866(3) 0.4085(8) 0.036(2) Uani 1 d .
O54 O 1.0725(15) 1.1149(5) 0.5937(11) 0.071(4) Uani 1 d .
N55 N 1.0409(17) 1.2271(4) 0.1941(15) 0.055(4) Uani 1 d .
O56 O 1.1209(11) 1.1952(4) 0.2134(11) 0.050(3) Uani 1 d .
O57 O 1.0709(19) 1.2637(5) 0.162(2) 0.109(7) Uani 1 d .
O58 O 0.9270(12) 1.2180(4) 0.2020(13) 0.054(3) Uani 1 d .
N61 N 1.2195(13) 1.0905(4) 0.1886(12) 0.041(3) Uani 1 d .
O62 O 1.3195(15) 1.0703(7) 0.1889(11) 0.087(6) Uani 1 d .
O63 O 1.1852(11) 1.0931(4) 0.2939(9) 0.048(3) Uani 1 d .
O64 O 1.1505(11) 1.1069(4) 0.0881(9) 0.045(3) Uani 1 d .
N65 N 0.8440(13) 1.0339(4) 0.1095(12) 0.041(3) Uani 1 d .
O67 O 0.8031(13) 0.9998(4) 0.0452(13) 0.064(3) Uani 1 d .
O66 O 0.9657(11) 1.0417(4) 0.1480(14) 0.058(3) Uani 1 d .
O68 O 0.7725(12) 1.0622(4) 0.1406(13) 0.056(3) Uani 1 d .
N11A N 1.1295(12) 1.0107(4) -0.3778(14) 0.047(3) Uani 1 d .
H11A H 1.1863 1.0121 -0.4194 0.056 Uiso 1 calc R
C12A C 1.0175(16) 0.9888(6) -0.4295(15) 0.048(4) Uani 1 d .
H12A H 1.0013 0.9777 -0.5100 0.057 Uiso 1 calc R
C13A C 0.9294(18) 0.9833(7) -0.361(2) 0.063(5) Uani 1 d .
H13A H 0.8562 0.9663 -0.3914 0.076 Uiso 1 calc R
C14A C 0.9523(19) 1.0035(8) -0.247(2) 0.067(6) Uani 1 d .
H14A H 0.8901 1.0018 -0.2030 0.081 Uiso 1 calc R
C15A C 1.0693(19) 1.0274(7) -0.193(2) 0.061(5) Uani 1 d .
H15A H 1.0849 1.0399 -0.1138 0.074 Uiso 1 calc R
C16A C 1.1558(15) 1.0307(5) -0.2631(15) 0.039(3) Uani 1 d .
N21A N 1.3597(11) 1.0509(4) -0.3007(12) 0.037(3) Uani 1 d .
C22A C 1.2836(15) 1.0536(5) -0.2177(15) 0.040(3) Uani 1 d .
C23A C 1.3201(18) 1.0756(6) -0.1043(15) 0.048(4) Uani 1 d .
H23A H 1.2625 1.0792 -0.0557 0.057 Uiso 1 calc R
C24A C 1.4467(19) 1.0924(7) -0.0636(15) 0.058(5) Uani 1 d .
H24A H 1.4761 1.1047 0.0152 0.069 Uiso 1 calc R
C25A C 1.5243(16) 1.0902(5) -0.1435(15) 0.047(4) Uani 1 d .
H25A H 1.6065 1.1019 -0.1203 0.056 Uiso 1 calc R
C26A C 1.4778(15) 1.0693(5) -0.2646(13) 0.038(3) Uani 1 d .
N31A N 1.4984(12) 1.0495(4) -0.4700(12) 0.040(3) Uani 1 d .
H31A H 1.4225 1.0389 -0.4821 0.048 Uiso 1 calc R
C33A C 1.6795(17) 1.0831(5) -0.3343(16) 0.050(4) Uani 1 d .
H33A H 1.7221 1.0949 -0.2578 0.060 Uiso 1 calc R
C32A C 1.5531(14) 1.0671(4) -0.3572(12) 0.033(3) Uani 1 d .
C34A C 1.7384(18) 1.0800(7) -0.4348(18) 0.060(5) Uani 1 d .
H34A H 1.8218 1.0903 -0.4218 0.072 Uiso 1 calc R
C35A C 1.6813(18) 1.0631(5) -0.5479(17) 0.051(4) Uani 1 d .
H35A H 1.7241 1.0618 -0.6104 0.061 Uiso 1 calc R
C36A C 1.5563(17) 1.0475(5) -0.5678(16) 0.046(4) Uani 1 d .
H36A H 1.5127 1.0361 -0.6445 0.056 Uiso 1 calc R
N11B N 0.9078(12) 0.8957(5) 0.0031(12) 0.047(3) Uani 1 d .
H11B H 0.9762 0.9114 0.0271 0.057 Uiso 1 calc R
C12B C 0.8304(18) 0.8945(6) 0.0761(19) 0.060(5) Uani 1 d .
H12B H 0.8490 0.9112 0.1489 0.072 Uiso 1 calc R
C13B C 0.7192(18) 0.8682(7) 0.0449(19) 0.065(5) Uani 1 d .
H13B H 0.6665 0.8647 0.0984 0.078 Uiso 1 calc R
C14B C 0.6924(17) 0.8474(6) -0.073(2) 0.063(5) Uani 1 d .
H14B H 0.6169 0.8313 -0.1003 0.076 Uiso 1 calc R
C15B C 0.7753(16) 0.8500(5) -0.1514(16) 0.047(4) Uani 1 d .
H15B H 0.7557 0.8364 -0.2290 0.056 Uiso 1 calc R
C16B C 0.8893(12) 0.8740(5) -0.1077(12) 0.034(3) Uani 1 d .
N21B N 1.0910(11) 0.9021(4) -0.1224(11) 0.037(3) Uani 1 d .
C22B C 0.9891(13) 0.8781(5) -0.1773(13) 0.038(3) Uani 1 d .
C23B C 0.9775(17) 0.8587(6) -0.2964(14) 0.053(4) Uani 1 d .
H23B H 0.9037 0.8434 -0.3361 0.064 Uiso 1 calc R
C24B C 1.0776(17) 0.8628(6) -0.3526(15) 0.056(5) Uani 1 d .
H24B H 1.0727 0.8497 -0.4294 0.067 Uiso 1 calc R
C25B C 1.1869(17) 0.8870(6) -0.2910(15) 0.052(4) Uani 1 d .
H25B H 1.2553 0.8906 -0.3265 0.062 Uiso 1 calc R
C26B C 1.1899(15) 0.9057(5) -0.1737(14) 0.038(3) Uani 1 d .
N31B N 1.2921(12) 0.9508(4) 0.0075(11) 0.039(3) Uani 1 d .
H31B H 1.2225 0.9468 0.0299 0.047 Uiso 1 calc R
C32B C 1.3037(14) 0.9326(5) -0.1022(13) 0.039(3) Uani 1 d .
C33B C 1.4144(16) 0.9388(6) -0.1389(16) 0.051(4) Uani 1 d .
H33B H 1.4231 0.9273 -0.2139 0.061 Uiso 1 calc R
C34B C 1.5161(17) 0.9634(6) -0.0588(18) 0.058(5) Uani 1 d .
H34B H 1.5927 0.9676 -0.0807 0.069 Uiso 1 calc R
C35B C 1.5004(16) 0.9811(6) 0.0512(19) 0.056(5) Uani 1 d .
H35B H 1.5662 0.9969 0.1040 0.068 Uiso 1 calc R
C36B C 1.3866(17) 0.9749(5) 0.0809(18) 0.055(4) Uani 1 d .
H36B H 1.3743 0.9875 0.1532 0.066 Uiso 1 calc R
C22C C 1.6054(15) 1.2030(5) 0.6067(14) 0.041(3) Uani 1 d .
N21C N 1.5585(12) 1.2065(4) 0.7097(11) 0.038(3) Uani 1 d .
C26C C 1.4360(16) 1.1940(5) 0.6978(15) 0.047(4) Uani 1 d .
C25C C 1.3585(19) 1.1752(6) 0.584(2) 0.069(6) Uani 1 d .
H25C H 1.2741 1.1671 0.5768 0.083 Uiso 1 calc R
C24C C 1.411(2) 1.1698(8) 0.489(2) 0.080(7) Uani 1 d .
H24C H 1.3620 1.1565 0.4169 0.095 Uiso 1 calc R
C23C C 1.534(2) 1.1829(7) 0.4912(16) 0.061(5) Uani 1 d .
H23C H 1.5683 1.1791 0.4235 0.073 Uiso 1 calc R
C16C C 1.7376(16) 1.2207(5) 0.6274(15) 0.044(4) Uani 1 d .
C15C C 1.810(2) 1.2197(6) 0.5385(14) 0.055(4) Uani 1 d .
H15C H 1.7774 1.2060 0.4622 0.065 Uiso 1 calc R
N11C N 1.7897(14) 1.2414(5) 0.7354(16) 0.058(4) Uani 1 d .
H11C H 1.7452 1.2425 0.7891 0.069 Uiso 1 calc R
C12C C 1.905(2) 1.2603(7) 0.7658(17) 0.059(5) Uani 1 d .
H12C H 1.9370 1.2733 0.8432 0.071 Uiso 1 calc R
C13C C 1.975(3) 1.2596(9) 0.677(3) 0.088(8) Uani 1 d .
H13C H 2.0546 1.2732 0.6941 0.105 Uiso 1 calc R
C14C C 1.929(2) 1.2396(8) 0.566(2) 0.073(6) Uani 1 d .
H14C H 1.9778 1.2391 0.5086 0.087 Uiso 1 calc R
C32C C 1.3867(16) 1.2022(5) 0.8092(15) 0.045(4) Uani 1 d .
N31C N 1.4710(14) 1.2209(5) 0.9098(14) 0.051(3) Uani 1 d .
H31C H 1.5473 1.2267 0.9048 0.061 Uiso 1 calc R
C36C C 1.440(2) 1.2305(6) 1.0141(17) 0.058(5) Uani 1 d .
H36C H 1.4997 1.2445 1.0777 0.070 Uiso 1 calc R
C35C C 1.319(3) 1.2201(8) 1.032(2) 0.080(7) Uani 1 d .
H35C H 1.2985 1.2245 1.1075 0.096 Uiso 1 calc R
C34C C 1.233(2) 1.2031(7) 0.930(2) 0.070(6) Uani 1 d .
H34C H 1.1500 1.1975 0.9350 0.084 Uiso 1 calc R
C33C C 1.2635(19) 1.1941(7) 0.8220(19) 0.064(5) Uani 1 d .
H33C H 1.2019 1.1824 0.7556 0.076 Uiso 1 calc R
O1A O 1.2536(12) 1.0130(4) 0.4264(11) 0.056(3) Uani 1 d .
O1B O 1.0908(11) 0.9620(4) 0.1213(11) 0.052(3) Uani 1 d .
O1C O 0.7290(11) 1.2495(4) -0.0279(10) 0.048(3) Uani 1 d .

loop_
_atom_site_aniso_label
_atom_site_aniso_U_11
_atom_site_aniso_U_22
_atom_site_aniso_U_33
_atom_site_aniso_U_23
_atom_site_aniso_U_13
_atom_site_aniso_U_12
La1 0.0331(5) 0.0332(4) 0.0388(5) -0.0057(3) 0.0107(3) -0.0046(3)
N11 0.045(9) 0.069(9) 0.037(8) -0.009(7) -0.004(6) 0.000(7)
O12 0.056(10) 0.092(11) 0.146(16) -0.032(11) 0.033(9) 0.028(8)
O13 0.054(7) 0.054(6) 0.035(6) -0.010(5) 0.004(5) 0.007(5)
O14 0.078(10) 0.060(7) 0.047(8) -0.021(6) 0.024(7) -0.010(6)
N15 0.037(9) 0.074(10) 0.052(9) 0.004(7) 0.006(6) 0.007(7)
O16 0.053(8) 0.068(8) 0.055(8) 0.001(6) 0.020(6) -0.001(6)
O17 0.048(10) 0.125(14) 0.103(13) 0.025(10) 0.028(8) 0.033(8)
O18 0.040(6) 0.082(8) 0.044(6) 0.021(7) 0.007(4) 0.008(6)
N21 0.051(9) 0.040(7) 0.036(7) -0.011(5) 0.004(6) -0.017(5)
O22 0.048(7) 0.043(6) 0.043(6) -0.007(5) 0.004(5) -0.003(4)
O23 0.073(10) 0.072(9) 0.084(10) -0.038(8) 0.033(7) -0.032(7)
O24 0.051(8) 0.051(7) 0.049(7) -0.003(5) 0.010(5) 0.004(5)
N25 0.060(11) 0.070(10) 0.040(8) -0.010(7) 0.025(6) -0.035(8)
O26 0.061(8) 0.043(6) 0.041(6) -0.002(5) 0.016(5) -0.014(5)
O27 0.056(8) 0.040(7) 0.114(12) -0.015(7) 0.036(7) -0.009(5)
O28 0.114(14) 0.089(11) 0.085(11) -0.006(9) 0.043(10) -0.057(10)
N31 0.062(11) 0.043(8) 0.082(13) 0.009(8) 0.027(8) -0.009(7)
O34 0.144(17) 0.073(10) 0.081(12) 0.037(9) 0.021(11) -0.015(10)
O32 0.062(8) 0.036(5) 0.047(7) -0.013(5) 0.009(5) -0.010(5)
O33 0.077(8) 0.057(7) 0.012(5) -0.004(4) 0.002(4) -0.017(6)
N35 0.067(10) 0.049(7) 0.036(8) -0.013(6) 0.018(6) -0.005(7)
O36 0.056(8) 0.055(7) 0.048(7) 0.004(5) 0.006(5) -0.019(5)
O37 0.055(7) 0.054(7) 0.046(7) -0.019(5) 0.019(5) -0.024(5)
O38 0.151(16) 0.064(9) 0.045(8) -0.008(7) 0.002(8) -0.034(9)
La2 0.0297(4) 0.0303(4) 0.0327(4) -0.0006(3) 0.0076(3) -0.0019(3)
O41 0.054(7) 0.043(5) 0.021(5) -0.003(4) 0.002(4) -0.011(4)
N42 0.053(8) 0.053(8) 0.006(5) -0.001(4) 0.002(5) -0.013(5)
O43 0.063(8) 0.046(6) 0.046(7) -0.009(5) 0.021(5) -0.016(5)
O44 0.121(13) 0.078(9) 0.027(7) -0.010(6) 0.028(7) -0.039(8)
O45 0.042(7) 0.056(6) 0.041(6) 0.000(5) 0.015(5) 0.005(4)
N46 0.038(8) 0.041(6) 0.038(7) -0.006(5) 0.008(5) 0.001(5)
O47 0.049(7) 0.053(6) 0.023(5) 0.000(4) 0.007(4) -0.001(5)
O48 0.029(8) 0.118(12) 0.064(9) -0.018(8) 0.005(5) 0.011(6)
N51 0.056(9) 0.035(7) 0.026(7) 0.000(5) 0.012(5) -0.010(5)
O52 0.047(6) 0.037(5) 0.028(5) -0.002(4) 0.005(4) -0.003(4)
O53 0.051(6) 0.049(6) 0.009(4) -0.001(4) 0.010(4) -0.006(4)
O54 0.089(10) 0.090(10) 0.025(6) 0.018(6) -0.003(6) -0.006(7)
N55 0.075(11) 0.031(7) 0.068(10) -0.008(6) 0.032(8) -0.013(7)
O56 0.043(7) 0.055(7) 0.048(7) -0.007(5) 0.004(5) -0.007(5)
O57 0.110(15) 0.038(8) 0.19(2) 0.005(10) 0.060(14) -0.028(8)
O58 0.055(8) 0.032(5) 0.082(9) -0.013(5) 0.028(6) 0.003(5)
N61 0.047(9) 0.047(7) 0.033(7) 0.000(5) 0.014(6) 0.003(5)
O62 0.076(11) 0.148(15) 0.034(7) 0.011(8) 0.011(6) 0.067(10)
O63 0.038(7) 0.080(8) 0.024(5) 0.000(5) 0.006(4) 0.007(5)
O64 0.042(7) 0.073(7) 0.025(6) 0.003(5) 0.017(4) 0.009(5)
N65 0.046(8) 0.036(6) 0.038(7) -0.016(5) 0.006(5) -0.021(5)
O67 0.061(8) 0.048(7) 0.084(10) -0.020(6) 0.019(7) -0.014(6)
O66 0.036(7) 0.034(6) 0.106(11) -0.001(6) 0.018(6) -0.002(4)
O68 0.049(8) 0.045(6) 0.076(9) -0.008(6) 0.022(6) -0.005(5)
N11A 0.025(7) 0.039(7) 0.077(10) 0.000(6) 0.014(6) 0.001(5)
C12A 0.045(10) 0.062(10) 0.034(9) -0.012(7) 0.006(6) -0.001(7)
C13A 0.037(11) 0.059(11) 0.096(16) -0.002(10) 0.021(9) -0.017(7)
C14A 0.034(11) 0.086(14) 0.085(16) 0.018(12) 0.020(9) 0.002(9)
C15A 0.042(11) 0.061(11) 0.089(15) 0.003(10) 0.032(9) 0.001(8)
C16A 0.039(9) 0.036(7) 0.045(9) 0.002(6) 0.015(6) 0.001(6)
N21A 0.032(7) 0.024(5) 0.055(8) -0.005(5) 0.011(5) -0.002(4)
C22A 0.035(9) 0.032(7) 0.052(10) 0.002(6) 0.011(6) -0.005(5)
C23A 0.060(11) 0.056(9) 0.032(9) -0.016(7) 0.019(7) -0.004(7)
C24A 0.066(12) 0.085(12) 0.022(8) -0.031(8) 0.009(7) -0.014(9)
C25A 0.047(10) 0.048(8) 0.037(9) -0.012(7) -0.005(7) -0.002(6)
C26A 0.045(9) 0.044(8) 0.022(7) 0.007(6) -0.001(6) -0.003(6)
N31A 0.031(7) 0.034(6) 0.055(8) -0.009(5) 0.011(5) -0.010(5)
C33A 0.055(11) 0.045(8) 0.042(10) 0.014(7) -0.004(7) -0.008(7)
C32A 0.049(9) 0.029(6) 0.022(7) 0.001(5) 0.012(6) -0.009(5)
C34A 0.039(11) 0.075(12) 0.064(13) 0.001(9) 0.009(8) -0.022(8)
C35A 0.063(12) 0.036(7) 0.062(12) 0.009(7) 0.031(9) -0.005(7)
C36A 0.047(10) 0.051(9) 0.044(9) -0.012(7) 0.015(7) -0.006(7)
N11B 0.033(8) 0.062(8) 0.047(8) -0.012(6) 0.010(5) -0.015(6)
C12B 0.055(12) 0.057(10) 0.079(13) -0.034(9) 0.037(9) -0.016(8)
C13B 0.056(12) 0.061(10) 0.090(14) -0.032(11) 0.040(9) -0.016(9)
C14B 0.032(10) 0.057(10) 0.102(16) 0.013(10) 0.020(9) -0.014(7)
C15B 0.049(10) 0.034(7) 0.059(10) -0.002(7) 0.016(7) -0.007(6)
C16B 0.028(7) 0.038(7) 0.030(7) -0.004(6) -0.004(5) 0.000(5)
N21B 0.032(7) 0.044(6) 0.035(7) -0.007(5) 0.009(5) 0.005(5)
C22B 0.027(8) 0.042(8) 0.041(8) -0.004(6) 0.002(5) -0.005(5)
C23B 0.057(11) 0.065(11) 0.033(8) -0.012(7) 0.003(7) -0.016(8)
C24B 0.057(11) 0.076(12) 0.040(9) -0.025(8) 0.021(7) -0.025(9)
C25B 0.040(10) 0.074(11) 0.042(9) -0.005(8) 0.010(7) -0.013(7)
C26B 0.039(9) 0.040(7) 0.038(8) -0.006(6) 0.014(6) -0.005(6)
N31B 0.034(7) 0.055(7) 0.027(6) -0.005(5) 0.007(5) 0.003(5)
C32B 0.033(8) 0.045(8) 0.033(8) 0.009(6) -0.005(6) 0.003(6)
C33B 0.033(9) 0.073(11) 0.048(10) -0.006(8) 0.011(7) -0.014(7)
C34B 0.036(10) 0.064(11) 0.076(13) 0.005(9) 0.018(8) -0.016(7)
C35B 0.032(10) 0.054(10) 0.074(13) -0.019(9) -0.005(8) -0.006(6)
C36B 0.051(11) 0.041(8) 0.062(11) 0.001(7) -0.006(8) -0.007(7)
C22C 0.045(9) 0.040(8) 0.036(8) 0.008(6) 0.009(6) 0.009(6)
N21C 0.045(8) 0.031(6) 0.035(7) 0.002(5) 0.004(5) -0.004(5)
C26C 0.049(10) 0.033(7) 0.050(10) 0.012(6) -0.002(7) -0.006(6)
C25C 0.042(11) 0.047(9) 0.108(18) -0.011(10) -0.001(11) -0.009(7)
C24C 0.069(16) 0.071(14) 0.089(17) -0.029(12) 0.003(12) -0.003(10)
C23C 0.082(15) 0.074(12) 0.027(9) 0.002(8) 0.013(8) 0.000(10)
C16C 0.046(10) 0.038(8) 0.050(10) -0.005(7) 0.016(7) 0.007(6)
C15C 0.078(13) 0.067(11) 0.022(8) -0.016(7) 0.018(7) 0.006(9)
N11C 0.042(9) 0.051(8) 0.089(12) -0.014(7) 0.033(7) -0.004(6)
C12C 0.071(13) 0.066(11) 0.044(10) -0.014(8) 0.021(8) -0.021(9)
C13C 0.071(17) 0.086(16) 0.13(2) 0.006(15) 0.063(16) 0.000(12)
C14C 0.048(13) 0.079(14) 0.098(17) -0.001(12) 0.030(11) 0.009(10)
C32C 0.046(10) 0.049(8) 0.043(9) 0.008(7) 0.015(7) -0.003(6)
N31C 0.034(8) 0.052(8) 0.066(10) -0.002(6) 0.012(6) -0.001(5)
C36C 0.080(14) 0.058(10) 0.046(10) -0.003(8) 0.031(9) 0.005(9)
C35C 0.090(18) 0.077(14) 0.089(17) 0.018(12) 0.052(14) 0.010(12)
C34C 0.063(14) 0.072(13) 0.089(16) 0.003(11) 0.044(12) -0.018(10)
C33C 0.047(12) 0.073(12) 0.061(13) 0.001(10) -0.005(9) -0.009(8)
O1A 0.056(8) 0.069(8) 0.039(7) -0.004(5) 0.005(5) -0.009(6)
O1B 0.046(7) 0.061(7) 0.049(7) -0.012(5) 0.012(5) 0.011(5)
O1C 0.058(7) 0.045(6) 0.032(6) 0.013(4) -0.003(5) 0.005(5)

loop_
_atom_type_symbol
_atom_type_description
_atom_type_scat_dispersion_real
_atom_type_scat_dispersion_imag
_atom_type_scat_source
C C 0.0033 0.0016 'International Tables Vol C Tables 4.2.6.8 and 6.1.1.4'
H H 0.0000 0.0000 'International Tables Vol C Tables 4.2.6.8 and 6.1.1.4'
N N 0.0061 0.0033 'International Tables Vol C Tables 4.2.6.8 and 6.1.1.4'
O O 0.0106 0.0060 'International Tables Vol C Tables 4.2.6.8 and 6.1.1.4'
La La -0.2871 2.4523 'International Tables Vol C Tables 4.2.6.8 and 6.1.1.4'

loop_
_geom_angle_atom_site_label_1
_geom_angle_atom_site_label_2
_geom_angle_atom_site_label_3
_geom_angle
O13 La1 O32 68.5(4)
O13 La1 O22 67.5(3)
O32 La1 O22 111.2(4)
O13 La1 O14 48.1(4)
O32 La1 O14 70.6(4)
O22 La1 O14 110.5(4)
O13 La1 O37 115.0(4)
O32 La1 O37 115.7(3)
O22 La1 O37 129.9(3)
O14 La1 O37 71.4(4)
O13 La1 O33 69.3(4)
O32 La1 O33 47.9(3)
O22 La1 O33 68.2(4)
O14 La1 O33 104.4(4)
O37 La1 O33 161.9(3)
O13 La1 O26 112.6(4)
O32 La1 O26 177.6(4)
O22 La1 O26 67.7(4)
O14 La1 O26 111.8(4)
O37 La1 O26 66.0(3)
O33 La1 O26 130.1(3)
O13 La1 O27 70.1(4)
O32 La1 O27 134.2(4)
O22 La1 O27 68.9(4)
O14 La1 O27 67.4(4)
O37 La1 O27 66.5(4)
O33 La1 O27 129.2(4)
O26 La1 O27 47.8(4)
O13 La1 O18 130.2(4)
O32 La1 O18 64.5(4)
O22 La1 O18 115.7(4)
O14 La1 O18 124.0(4)
O37 La1 O18 99.7(3)
O33 La1 O18 67.5(4)
O26 La1 O18 113.8(4)
O27 La1 O18 159.7(4)
O13 La1 O24 110.0(3)
O32 La1 O24 109.9(4)
O22 La1 O24 47.3(4)
O14 La1 O24 157.3(4)
O37 La1 O24 124.4(4)
O33 La1 O24 65.7(4)
O26 La1 O24 67.7(4)
O27 La1 O24 102.0(4)
O18 La1 O24 72.8(4)
O13 La1 O36 113.1(4)
O32 La1 O36 71.7(4)
O22 La1 O36 176.8(4)
O14 La1 O36 69.0(4)
O37 La1 O36 46.8(3)
O33 La1 O36 115.0(3)
O26 La1 O36 109.4(3)
O27 La1 O36 108.2(4)
O18 La1 O36 66.5(4)
O24 La1 O36 133.5(4)
O13 La1 O16 175.6(4)
O32 La1 O16 109.4(4)
O22 La1 O16 110.4(4)
O14 La1 O16 135.5(4)
O37 La1 O16 69.3(4)
O33 La1 O16 106.3(4)
O26 La1 O16 69.4(4)
O27 La1 O16 113.1(4)
O18 La1 O16 46.6(4)
O24 La1 O16 66.8(4)
O36 La1 O16 69.2(4)
O12 N11 O13 122.8(15)
O12 N11 O14 118.7(16)
O13 N11 O14 118.5(15)
O12 N11 La1 176.4(15)
O13 N11 La1 58.0(8)
O14 N11 La1 60.5(9)
N11 O13 La1 97.9(9)
N11 O14 La1 95.6(9)
O18 N15 O17 121.5(16)
O18 N15 O16 118.2(14)
O17 N15 O16 120.3(16)
N15 O16 La1 96.2(10)
N15 O18 La1 99.0(10)
O23 N21 O22 121.6(14)
O23 N21 O24 121.2(15)
O22 N21 O24 117.1(12)
N21 O22 La1 99.6(8)
N21 O24 La1 95.7(8)
O27 N25 O28 121.4(18)
O27 N25 O26 118.6(12)
O28 N25 O26 119.9(18)
N25 O26 La1 96.8(9)
N25 O27 La1 96.0(9)
O34 N31 O32 122.6(16)
O34 N31 O33 121.6(18)
O32 N31 O33 115.8(13)
N31 O32 La1 98.5(8)
N31 O33 La1 97.8(9)
O37 N35 O36 119.2(13)
O37 N35 O38 119.2(15)
O36 N35 O38 121.6(15)
N35 O36 La1 94.8(9)
N35 O37 La1 98.7(9)
O45 La2 O56 113.6(4)
O45 La2 O52 69.8(3)
O56 La2 O52 67.6(3)
O45 La2 O58 71.5(4)
O56 La2 O58 48.4(4)
O52 La2 O58 72.3(4)
O45 La2 O66 110.9(4)
O56 La2 O66 132.4(4)
O52 La2 O66 114.9(4)
O58 La2 O66 172.8(5)
O45 La2 O41 115.8(3)
O56 La2 O41 66.1(3)
O52 La2 O41 130.9(3)
O58 La2 O41 65.3(4)
O66 La2 O41 108.0(4)
O45 La2 O47 48.8(3)
O56 La2 O47 113.6(4)
O52 La2 O47 114.2(3)
O58 La2 O47 68.3(4)
O66 La2 O47 107.8(3)
O41 La2 O47 71.7(3)
O45 La2 O53 67.4(3)
O56 La2 O53 111.0(3)
O52 La2 O53 47.3(3)
O58 La2 O53 114.9(4)
O66 La2 O53 72.0(4)
O41 La2 O53 176.2(3)
O47 La2 O53 112.0(3)
O45 La2 O43 115.7(4)
O56 La2 O43 107.8(3)
O52 La2 O43 174.3(4)
O58 La2 O43 107.6(4)
O66 La2 O43 65.2(4)
O41 La2 O43 46.3(3)
O47 La2 O43 70.5(3)
O53 La2 O43 135.1(3)
O45 La2 O63 129.1(3)
O56 La2 O63 73.4(4)
O52 La2 O63 67.4(3)
O58 La2 O63 118.2(4)
O66 La2 O63 66.0(4)
O41 La2 O63 112.8(3)
O47 La2 O63 172.9(4)
O53 La2 O63 63.6(3)
O43 La2 O63 108.3(4)
O45 La2 O68 69.7(4)
O56 La2 O68 174.1(4)
O52 La2 O68 118.3(4)
O58 La2 O68 131.5(4)
O66 La2 O68 46.7(4)
O41 La2 O68 108.2(4)
O47 La2 O68 64.5(4)
O53 La2 O68 74.7(4)
O43 La2 O68 66.3(4)
O63 La2 O68 108.6(4)
O45 La2 O64 176.9(4)
O56 La2 O64 68.5(4)
O52 La2 O64 109.5(3)
O58 La2 O64 111.3(4)
O66 La2 O64 66.5(4)
O41 La2 O64 67.0(3)
O47 La2 O64 133.0(3)
O53 La2 O64 109.9(3)
O43 La2 O64 65.1(4)
O63 La2 O64 48.7(3)
O68 La2 O64 108.4(4)
N42 O41 La2 100.0(7)
O44 N42 O41 122.5(12)
O44 N42 O43 123.0(12)
O41 N42 O43 114.6(10)
N42 O43 La2 97.9(7)
N46 O45 La2 97.7(8)
O48 N46 O47 122.5(13)
O48 N46 O45 119.2(13)
O47 N46 O45 118.2(13)
N46 O47 La2 94.7(8)
O54 N51 O53 125.4(12)
O54 N51 O52 118.3(12)
O53 N51 O52 116.2(11)
N51 O52 La2 98.7(8)
N51 O53 La2 97.5(7)
O57 N55 O56 120.3(18)
O57 N55 O58 122.7(17)
O56 N55 O58 116.8(12)
O57 N55 La2 162.6(15)
O56 N55 La2 58.9(7)
O58 N55 La2 59.8(7)
N55 O56 La2 96.8(9)
N55 O58 La2 95.6(8)
O62 N61 O64 120.4(12)
O62 N61 O63 118.0(13)
O64 N61 O63 121.5(12)
N61 O63 La2 95.1(8)
N61 O64 La2 94.4(8)
O68 N65 O67 123.6(14)
O68 N65 O66 115.6(11)
O67 N65 O66 120.8(13)
N65 O66 La2 97.9(8)
N65 O68 La2 95.8(8)
C12A N11A C16A 123.4(13)
N11A C12A C13A 119.3(16)
C14A C13A C12A 118.2(16)
C13A C14A C15A 122.6(18)
C16A C15A C14A 117(2)
C15A C16A N11A 119.5(15)
C15A C16A C22A 122.9(16)
N11A C16A C22A 117.6(13)
C26A N21A C22A 116.9(13)
N21A C22A C23A 123.6(13)
N21A C22A C16A 113.5(13)
C23A C22A C16A 122.9(14)
C22A C23A C24A 119.0(14)
C25A C24A C23A 118.4(13)
C24A C25A C26A 119.9(15)
N21A C26A C25A 121.8(14)
N21A C26A C32A 115.0(12)
C25A C26A C32A 123.2(14)
C32A N31A C36A 124.6(13)
C34A C33A C32A 116.3(15)
N31A C32A C33A 118.4(13)
N31A C32A C26A 118.7(13)
C33A C32A C26A 122.9(13)
C35A C34A C33A 124.5(16)
C34A C35A C36A 117.9(16)
N31A C36A C35A 118.3(15)
C12B N11B C16B 125.5(13)
N11B C12B C13B 120.3(16)
C12B C13B C14B 115.9(15)
C15B C14B C13B 122.6(15)
C16B C15B C14B 117.3(15)
N11B C16B C15B 118.2(13)
N11B C16B C22B 118.3(11)
C15B C16B C22B 123.6(13)
C22B N21B C26B 120.5(12)
N21B C22B C23B 121.1(14)
N21B C22B C16B 115.7(12)
C23B C22B C16B 123.2(12)
C24B C23B C22B 119.3(14)
C23B C24B C25B 118.8(15)
C26B C25B C24B 118.2(15)
N21B C26B C25B 122.0(14)
N21B C26B C32B 116.7(13)
C25B C26B C32B 121.3(14)
C36B N31B C32B 121.8(16)
C33B C32B N31B 119.7(14)
C33B C32B C26B 124.7(14)
N31B C32B C26B 115.6(13)
C32B C33B C34B 118.3(16)
C35B C34B C33B 120.0(16)
C36B C35B C34B 118.9(15)
N31B C36B C35B 121.2(18)
N21C C22C C23C 123.0(16)
N21C C22C C16C 112.9(13)
C23C C22C C16C 124.1(15)
C26C N21C C22C 117.4(13)
N21C C26C C25C 121.9(18)
N21C C26C C32C 115.0(14)
C25C C26C C32C 123.1(17)
C24C C25C C26C 118(2)
C25C C24C C23C 124(2)
C24C C23C C22C 115.5(18)
N11C C16C C15C 117.2(16)
N11C C16C C22C 118.1(14)
C15C C16C C22C 124.5(15)
C14C C15C C16C 119.1(17)
C12C N11C C16C 125.2(15)
N11C C12C C13C 117(2)
C14C C13C C12C 121(2)
C13C C14C C15C 120(2)
N31C C32C C33C 116.1(16)
N31C C32C C26C 116.3(15)
C33C C32C C26C 127.5(16)
C36C N31C C32C 122.8(17)
N31C C36C C35C 122(2)
C34C C35C C36C 115(2)
C33C C34C C35C 123(2)
C34C C33C C32C 120.7(18)

loop_
_geom_bond_atom_site_label_1
_geom_bond_atom_site_label_2
_geom_bond_distance
La1 O13 2.609(11)
La1 O32 2.649(11)
La1 O22 2.663(11)
La1 O14 2.665(13)
La1 O37 2.672(12)
La1 O33 2.674(10)
La1 O26 2.683(11)
La1 O27 2.702(13)
La1 O18 2.726(11)
La1 O24 2.734(12)
La1 O36 2.741(12)
La1 O16 2.758(14)
N11 O12 1.22(2)
N11 O13 1.257(18)
N11 O14 1.243(19)
N15 O18 1.24(2)
N15 O17 1.25(2)
N15 O16 1.29(2)
N21 O23 1.247(17)
N21 O22 1.262(18)
N21 O24 1.276(17)
N25 O27 1.27(2)
N25 O28 1.263(19)
N25 O26 1.27(2)
N31 O34 1.22(2)
N31 O32 1.28(2)
N31 O33 1.266(19)
N35 O37 1.240(18)
N35 O36 1.256(18)
N35 O38 1.299(19)
La2 O45 2.635(11)
La2 O56 2.653(12)
La2 O52 2.666(10)
La2 O58 2.669(11)
La2 O66 2.692(11)
La2 O41 2.702(10)
La2 O47 2.706(11)
La2 O53 2.702(9)
La2 O43 2.733(12)
La2 O63 2.725(11)
La2 O68 2.762(12)
La2 O64 2.765(10)
O41 N42 1.260(15)
N42 O44 1.202(16)
N42 O43 1.281(16)
O45 N46 1.294(17)
N46 O48 1.235(18)
N46 O47 1.280(16)
N51 O54 1.246(17)
N51 O53 1.259(16)
N51 O52 1.278(15)
N55 O57 1.22(2)
N55 O56 1.27(2)
N55 O58 1.29(2)
N61 O62 1.239(18)
N61 O64 1.275(17)
N61 O63 1.320(16)
N65 O68 1.255(18)
N65 O67 1.261(16)
N65 O66 1.299(18)
N11A C12A 1.37(2)
N11A C16A 1.37(2)
C12A C13A 1.37(3)
C13A C14A 1.37(3)
C14A C15A 1.45(3)
C15A C16A 1.37(2)
C16A C22A 1.51(2)
N21A C26A 1.357(19)
N21A C22A 1.39(2)
C22A C23A 1.39(2)
C23A C24A 1.42(3)
C24A C25A 1.37(3)
C25A C26A 1.46(2)
C26A C32A 1.47(2)
N31A C32A 1.352(19)
N31A C36A 1.39(2)
C33A C34A 1.43(3)
C33A C32A 1.41(2)
C34A C35A 1.35(3)
C35A C36A 1.40(2)
N11B C12B 1.31(2)
N11B C16B 1.364(19)
C12B C13B 1.41(2)
C13B C14B 1.42(3)
C14B C15B 1.40(3)
C15B C16B 1.40(2)
C16B C22B 1.49(2)
N21B C22B 1.328(18)
N21B C26B 1.341(19)
C22B C23B 1.43(2)
C23B C24B 1.39(2)
C24B C25B 1.41(2)
C25B C26B 1.41(2)
C26B C32B 1.52(2)
N31B C36B 1.34(2)
N31B C32B 1.37(2)
C32B C33B 1.37(2)
C33B C34B 1.43(2)
C34B C35B 1.38(3)
C35B C36B 1.37(3)
C22C N21C 1.37(2)
C22C C23C 1.45(2)
C22C C16C 1.49(2)
N21C C26C 1.35(2)
C26C C25C 1.45(3)
C26C C32C 1.49(3)
C25C C24C 1.33(3)
C24C C23C 1.38(3)
C16C N11C 1.34(2)
C16C C15C 1.41(2)
C15C C14C 1.39(3)
N11C C12C 1.33(2)
C12C C13C 1.39(3)
C13C C14C 1.35(4)
C32C N31C 1.37(2)
C32C C33C 1.40(3)
N31C C36C 1.32(2)
C36C C35C 1.41(3)
C35C C34C 1.37(4)
C34C C33C 1.35(3)
